data_1503859
loop_
_publ_author_name
'Sasada, Toshiaki'
'Kobayashi, Fuminori'
'Sakai, Norio'
'Konakahara, Takeo'

_publ_section_title
;
 An unprecedented approach to 4,5-disubstituted pyrimidine derivatives by
 a ZnCl(2)-catalyzed three-component coupling reaction.
;
_journal_issue 10
_journal_name_full 'Organic letters'
_journal_page_first 2161
_journal_page_last 2164
_journal_paper_doi 10.1021/ol900382j
_journal_volume 11
_journal_year 2009
_chemical_formula_sum 'C18 H14 N2 O'
_chemical_formula_weight 274.31
_chemical_name_systematic
; 
 ? 
;
_space_group_IT_number 14
_symmetry_cell_setting monoclinic
_symmetry_space_group_name_Hall '-P 2yn'
_symmetry_space_group_name_H-M 'P 1 21/n 1'
_atom_sites_solution_hydrogens geom
_atom_sites_solution_primary direct
_atom_sites_solution_secondary difmap
_audit_creation_method SHELXL-97
_cell_angle_alpha 90.00
_cell_angle_beta 98.533(7)
_cell_angle_gamma 90.00
_cell_formula_units_Z 4
_cell_length_a 12.380(4)
_cell_length_b 7.301(3)
_cell_length_c 15.108(5)
_cell_measurement_reflns_used 1148
_cell_measurement_temperature 299
_cell_measurement_theta_max 25.47
_cell_measurement_theta_min 2.30
_cell_volume 1350.4(8)
_computing_cell_refinement 'Bruker SMART'
_computing_data_collection 'Bruker SMART'
_computing_data_reduction 'Bruker SAINT'
_computing_molecular_graphics 'Bruker SHELXTL'
_computing_publication_material 'Bruker SHELXTL'
_computing_structure_refinement 'SHELXL-97 (Sheldrick, 1997)'
_computing_structure_solution 'SHELXS-97 (Sheldrick, 1990)'
_diffrn_ambient_temperature 299
_diffrn_detector_area_resol_mean 8.366
_diffrn_measured_fraction_theta_full 0.947
_diffrn_measured_fraction_theta_max 0.947
_diffrn_measurement_device_type 'CCD area detector'
_diffrn_measurement_method 'phi and omega scans'
_diffrn_radiation_monochromator graphite
_diffrn_radiation_source 'fine-focus sealed tube'
_diffrn_radiation_type MoK\a
_diffrn_radiation_wavelength 0.71073
_diffrn_reflns_av_R_equivalents 0.0545
_diffrn_reflns_av_sigmaI/netI 0.0789
_diffrn_reflns_limit_h_max 11
_diffrn_reflns_limit_h_min -16
_diffrn_reflns_limit_k_max 9
_diffrn_reflns_limit_k_min -9
_diffrn_reflns_limit_l_max 19
_diffrn_reflns_limit_l_min -13
_diffrn_reflns_number 7657
_diffrn_reflns_theta_full 27.84
_diffrn_reflns_theta_max 27.84
_diffrn_reflns_theta_min 1.99
_exptl_absorpt_coefficient_mu 0.085
_exptl_absorpt_correction_T_max 0.9692
_exptl_absorpt_correction_T_min 0.9676
_exptl_absorpt_correction_type empirical
_exptl_crystal_colour yellow
_exptl_crystal_density_diffrn 1.349
_exptl_crystal_density_meas 1.349
_exptl_crystal_density_method 'not measured'
_exptl_crystal_description plate
_exptl_crystal_F_000 576
_exptl_crystal_size_max 0.39
_exptl_crystal_size_mid 0.38
_exptl_crystal_size_min 0.37
_refine_diff_density_max 0.405
_refine_diff_density_min -0.247
_refine_diff_density_rms 0.069
_refine_ls_extinction_method none
_refine_ls_goodness_of_fit_ref 0.740
_refine_ls_hydrogen_treatment calc
_refine_ls_matrix_type full
_refine_ls_number_parameters 190
_refine_ls_number_reflns 3037
_refine_ls_number_restraints 0
_refine_ls_restrained_S_all 0.740
_refine_ls_R_factor_all 0.1049
_refine_ls_R_factor_gt 0.0633
_refine_ls_shift/su_max 0.041
_refine_ls_shift/su_mean 0.006
_refine_ls_structure_factor_coef Fsqd
_refine_ls_weighting_details 'calc w=1/[\s^2^(Fo^2^)+(0.1742P)^2^+2.4975P] where P=(Fo^2^+2Fc^2^)/3'
_refine_ls_weighting_scheme calc
_refine_ls_wR_factor_gt 0.1810
_refine_ls_wR_factor_ref 0.2239
_reflns_number_gt 1974
_reflns_number_total 3037
_reflns_threshold_expression >2sigma(I)
_cod_data_source_file ol900382j_si_003.cif
_cod_data_source_block 13a
_cod_depositor_comments
;
The following automatic conversions were performed:

'_symmetry_cell_setting' value 'Monoclinic' changed to 'monoclinic'
according to /home/saulius/struct/CIF-dictionaries/cif_core.dic
dictionary named 'cif_core.dic' version 2.4.2 from 2011-04-26.

Automatic conversion script
Id: cif_fix_values 1715 2011-07-08 13:25:40Z adriana 
;
_cod_original_sg_symbol_H-M P2(1)/n
_cod_database_code 1503859

loop_
_symmetry_equiv_pos_as_xyz
'x, y, z'
'-x+1/2, y+1/2, -z+1/2'
'-x, -y, -z'
'x-1/2, -y-1/2, z-1/2'

loop_
_atom_site_label
_atom_site_type_symbol
_atom_site_fract_x
_atom_site_fract_y
_atom_site_fract_z
_atom_site_U_iso_or_equiv
_atom_site_adp_type
_atom_site_occupancy
_atom_site_symmetry_multiplicity
_atom_site_calc_flag
_atom_site_refinement_flags
O1 O 0.05707(15) 0.1210(3) 0.72289(12) 0.0230(5) Uani 1 1 d .
N1 N 0.24186(18) 0.1005(3) 0.73919(14) 0.0181(5) Uani 1 1 d .
H1 H 0.2375 0.0401 0.6899 0.022 Uiso 1 1 calc R
N2 N 0.33910(18) 0.0984(3) 0.58967(14) 0.0183(5) Uani 1 1 d .
C12 C 0.3627(2) 0.1437(4) 0.88346(17) 0.0168(6) Uani 1 1 d .
C1 C 0.3973(2) 0.2214(4) 0.36253(19) 0.0241(7) Uani 1 1 d .
H1A H 0.4498 0.2793 0.3343 0.029 Uiso 1 1 calc R
C2 C 0.4138(2) 0.2034(4) 0.45698(18) 0.0193(6) Uani 1 1 d .
C9 C 0.4316(2) 0.1579(4) 0.73806(18) 0.0193(6) Uani 1 1 d .
H9 H 0.5005 0.1694 0.7718 0.023 Uiso 1 1 calc R
C10 C 0.4270(2) 0.1649(4) 0.64113(18) 0.0191(6) Uani 1 1 d .
C3 C 0.3316(2) 0.1162(4) 0.49838(17) 0.0178(6) Uani 1 1 d .
C13 C 0.3017(2) 0.0340(4) 0.93344(18) 0.0197(6) Uani 1 1 d .
H13 H 0.2457 -0.0386 0.9043 0.024 Uiso 1 1 calc R
C14 C 0.4689(2) 0.2487(4) 1.02183(18) 0.0202(6) Uani 1 1 d .
H14 H 0.5255 0.3195 1.0514 0.024 Uiso 1 1 calc R
C11 C 0.3473(2) 0.1367(4) 0.78448(18) 0.0177(6) Uani 1 1 d .
C15 C 0.3238(2) 0.0323(4) 1.02665(18) 0.0216(6) Uani 1 1 d .
H15 H 0.2820 -0.0397 1.0594 0.026 Uiso 1 1 calc R
C4 C 0.2378(2) 0.0465(4) 0.44496(18) 0.0214(6) Uani 1 1 d .
H4 H 0.1844 -0.0127 0.4717 0.026 Uiso 1 1 calc R
C16 C 0.4081(2) 0.1381(4) 1.07044(18) 0.0214(6) Uani 1 1 d .
H16 H 0.4240 0.1349 1.1325 0.026 Uiso 1 1 calc R
C7 C 0.5151(2) 0.2458(4) 0.60444(19) 0.0216(6) Uani 1 1 d .
H7 H 0.5773 0.2850 0.6419 0.026 Uiso 1 1 calc R
C18 C 0.1463(2) 0.1516(4) 0.76588(17) 0.0181(6) Uani 1 1 d .
H18 H 0.1493 0.2135 0.8200 0.022 Uiso 1 1 calc R
C17 C 0.4455(2) 0.2542(4) 0.92885(18) 0.0198(6) Uani 1 1 d .
H17 H 0.4851 0.3316 0.8967 0.024 Uiso 1 1 calc R
C5 C 0.2246(2) 0.0653(4) 0.35373(19) 0.0245(7) Uani 1 1 d .
H5 H 0.1623 0.0191 0.3189 0.029 Uiso 1 1 calc R
C8 C 0.5078(2) 0.2654(4) 0.51367(19) 0.0219(6) Uani 1 1 d .
H8 H 0.5647 0.3196 0.4893 0.026 Uiso 1 1 calc R
C6 C 0.3045(2) 0.1538(4) 0.31262(19) 0.0259(7) Uani 1 1 d .
H6 H 0.2944 0.1668 0.2507 0.031 Uiso 1 1 calc R

loop_
_atom_site_aniso_label
_atom_site_aniso_U_11
_atom_site_aniso_U_22
_atom_site_aniso_U_33
_atom_site_aniso_U_23
_atom_site_aniso_U_13
_atom_site_aniso_U_12
O1 0.0178(10) 0.0324(12) 0.0186(10) 0.0000(8) 0.0020(8) 0.0007(9)
N1 0.0184(12) 0.0215(12) 0.0148(11) -0.0031(9) 0.0033(9) -0.0020(10)
N2 0.0185(12) 0.0198(12) 0.0176(11) -0.0008(9) 0.0061(9) 0.0000(9)
C12 0.0157(13) 0.0178(13) 0.0171(13) 0.0013(10) 0.0030(10) 0.0025(11)
C1 0.0248(15) 0.0272(15) 0.0227(14) 0.0026(12) 0.0117(12) 0.0011(12)
C2 0.0193(14) 0.0185(14) 0.0216(14) 0.0019(11) 0.0075(11) 0.0028(11)
C9 0.0171(13) 0.0213(14) 0.0195(14) -0.0003(11) 0.0024(10) 0.0020(11)
C10 0.0174(14) 0.0211(14) 0.0194(13) -0.0015(11) 0.0052(11) 0.0036(11)
C3 0.0204(14) 0.0164(13) 0.0178(13) -0.0019(10) 0.0073(10) 0.0023(11)
C13 0.0164(13) 0.0210(14) 0.0203(14) 0.0004(11) -0.0016(10) 0.0017(11)
C14 0.0170(14) 0.0231(15) 0.0198(14) -0.0053(11) 0.0002(10) 0.0020(12)
C11 0.0184(13) 0.0158(13) 0.0186(13) -0.0003(10) 0.0013(10) 0.0020(11)
C15 0.0226(15) 0.0216(14) 0.0203(14) 0.0033(11) 0.0025(11) 0.0024(12)
C4 0.0194(14) 0.0262(15) 0.0200(14) -0.0012(11) 0.0075(11) -0.0020(12)
C16 0.0229(15) 0.0243(15) 0.0168(13) -0.0013(11) 0.0020(11) 0.0079(12)
C7 0.0170(14) 0.0223(14) 0.0258(15) -0.0016(11) 0.0038(11) 0.0005(11)
C18 0.0196(14) 0.0213(14) 0.0137(12) 0.0004(10) 0.0037(10) 0.0006(11)
C17 0.0187(14) 0.0204(14) 0.0204(14) -0.0010(11) 0.0034(11) 0.0016(11)
C5 0.0223(15) 0.0295(16) 0.0212(14) -0.0049(12) 0.0015(11) 0.0004(12)
C8 0.0170(13) 0.0230(15) 0.0279(15) 0.0014(12) 0.0103(11) 0.0003(11)
C6 0.0282(16) 0.0332(17) 0.0180(13) 0.0010(12) 0.0087(12) 0.0055(13)

loop_
_atom_type_symbol
_atom_type_description
_atom_type_scat_dispersion_real
_atom_type_scat_dispersion_imag
_atom_type_scat_source
C C 0.0033 0.0016 'International Tables Vol C Tables 4.2.6.8 and 6.1.1.4'
H H 0.0000 0.0000 'International Tables Vol C Tables 4.2.6.8 and 6.1.1.4'
N N 0.0061 0.0033 'International Tables Vol C Tables 4.2.6.8 and 6.1.1.4'
O O 0.0106 0.0060 'International Tables Vol C Tables 4.2.6.8 and 6.1.1.4'

loop_
_geom_angle_atom_site_label_1
_geom_angle_atom_site_label_2
_geom_angle_atom_site_label_3
_geom_angle
C18 N1 C11 126.2(2)
C18 N1 H1 116.9
C11 N1 H1 116.9
C10 N2 C3 118.6(2)
C13 C12 C17 118.7(2)
C13 C12 C11 121.8(2)
C17 C12 C11 119.3(2)
C6 C1 C2 120.3(3)
C6 C1 H1A 119.8
C2 C1 H1A 119.8
C3 C2 C8 117.1(2)
C3 C2 C1 118.6(3)
C8 C2 C1 124.3(3)
C11 C9 C10 127.4(3)
C11 C9 H9 116.3
C10 C9 H9 116.3
N2 C10 C7 122.1(2)
N2 C10 C9 118.7(2)
C7 C10 C9 119.2(2)
N2 C3 C4 117.9(2)
N2 C3 C2 122.5(2)
C4 C3 C2 119.6(2)
C12 C13 C15 120.7(3)
C12 C13 H13 119.7
C15 C13 H13 119.7
C16 C14 C17 120.2(3)
C16 C14 H14 119.9
C17 C14 H14 119.9
C9 C11 N1 120.2(2)
C9 C11 C12 121.8(2)
N1 C11 C12 118.0(2)
C16 C15 C13 119.9(3)
C16 C15 H15 120.0
C13 C15 H15 120.0
C5 C4 C3 120.4(3)
C5 C4 H4 119.8
C3 C4 H4 119.8
C14 C16 C15 120.1(3)
C14 C16 H16 119.9
C15 C16 H16 120.0
C8 C7 C10 119.6(3)
C8 C7 H7 120.2
C10 C7 H7 120.2
O1 C18 N1 123.6(3)
O1 C18 H18 118.2
N1 C18 H18 118.2
C14 C17 C12 120.3(3)
C14 C17 H17 119.9
C12 C17 H17 119.9
C4 C5 C6 120.4(3)
C4 C5 H5 119.8
C6 C5 H5 119.8
C7 C8 C2 120.0(3)
C7 C8 H8 120.0
C2 C8 H8 120.0
C1 C6 C5 120.8(3)
C1 C6 H6 119.6
C5 C6 H6 119.6

loop_
_geom_bond_atom_site_label_1
_geom_bond_atom_site_label_2
_geom_bond_distance
O1 C18 1.217(3)
N1 C18 1.357(3)
N1 C11 1.406(3)
N1 H1 0.8600
N2 C10 1.332(3)
N2 C3 1.375(3)
C12 C13 1.397(4)
C12 C17 1.402(4)
C12 C11 1.480(4)
C1 C6 1.369(4)
C1 C2 1.417(4)
C1 H1A 0.9300
C2 C3 1.422(4)
C2 C8 1.413(4)
C9 C11 1.350(4)
C9 C10 1.458(4)
C9 H9 0.9300
C10 C7 1.423(4)
C3 C4 1.407(4)
C13 C15 1.394(4)
C13 H13 0.9300
C14 C16 1.386(4)
C14 C17 1.392(4)
C14 H14 0.9300
C15 C16 1.385(4)
C15 H15 0.9300
C4 C5 1.371(4)
C4 H4 0.9300
C16 H16 0.9300
C7 C8 1.368(4)
C7 H7 0.9300
C18 H18 0.9300
C17 H17 0.9300
C5 C6 1.402(4)
C5 H5 0.9300
C8 H8 0.9300
C6 H6 0.9300
